data_4103137
loop_
_publ_author_name
'Wu, Jessica Y.'
'Stanzl, Benjamin N.'
'Ritter, Tobias'

_publ_section_title
;
 A Strategy for the Synthesis of Well-Defined Iron Catalysts and
 Application to Regioselective Diene Hydrosilylation
;
_journal_coden_ASTM JACSAT
_journal_issue 38
_journal_name_full 'Journal of the American Chemical Society'
_journal_page_first 13214
_journal_page_last 13216
_journal_paper_doi 10.1021/ja106853y
_journal_volume 132
_journal_year 2010
_chemical_compound_source 'chemical synthesis'
_chemical_formula_iupac '[Fe (C9 H12 N)2 (C5 H5 N)] . (C6 H6)'
_chemical_formula_moiety 'C23 H29 Fe N3, C6 H6'
_chemical_formula_structural '(Fe (C9 H12 N)2 (C5 H5 N)) (C6 H6)'
_chemical_formula_sum 'C29 H35 Fe N3'
_chemical_formula_weight 481.45
_chemical_name_systematic
; 
Bis[2-(N,N-dimethylaminomethyl)phenyl-C,N]pyridineiron(II)
Benzene Solvate
;
_space_group_IT_number 13
_symmetry_cell_setting monoclinic
_symmetry_Int_Tables_number 13
_symmetry_space_group_name_Hall '-P 2yc'
_symmetry_space_group_name_H-M 'P 1 2/c 1'
_atom_sites_solution_hydrogens geom
_atom_sites_solution_primary direct
_atom_sites_solution_secondary difmap
_audit_creation_method SHELXL-97
_cell_angle_alpha 90.00
_cell_angle_beta 91.579(2)
_cell_angle_gamma 90.00
_cell_formula_units_Z 2
_cell_length_a 9.9282(4)
_cell_length_b 9.1895(3)
_cell_length_c 14.1922(5)
_cell_measurement_reflns_used 2398
_cell_measurement_temperature 193(2)
_cell_measurement_theta_max 17.87
_cell_measurement_theta_min 2.22
_cell_volume 1294.34(8)
_computing_cell_refinement 'SAINT V7.34A (Bruker AXS, 2006b)'
_computing_data_collection 'APEX2 v2.1-0 (Bruker AXS, 2006a)'
_computing_data_reduction
;
SAINT V7.34A (Bruker AXS, 2006b), SADABS (Bruker AXS, 2004)
;
_computing_molecular_graphics 'SHELXTL v6.12 (Bruker AXS, 2001)'
_computing_publication_material 'SHELXTL v6.12 (Bruker AXS, 2001)'
_computing_structure_refinement 'SHELXTL v6.12 (Bruker AXS, 2001)'
_computing_structure_solution 'SHELXTL v6.12 (Bruker AXS, 2001)'
_diffrn_ambient_temperature 193(2)
_diffrn_detector_area_resol_mean 836.6
_diffrn_measured_fraction_theta_full 0.999
_diffrn_measured_fraction_theta_max 0.999
_diffrn_measurement_device_type 'Bruker APEX II CCD'
_diffrn_measurement_method '\f and \w scans, 2171 0.5\% rotations'
_diffrn_radiation_monochromator graphite
_diffrn_radiation_source 'fine-focus sealed tube'
_diffrn_radiation_type 'Mo K\a'
_diffrn_radiation_wavelength 0.71073
_diffrn_reflns_av_R_equivalents 0.0664
_diffrn_reflns_av_sigmaI/netI 0.0417
_diffrn_reflns_limit_h_max 10
_diffrn_reflns_limit_h_min -10
_diffrn_reflns_limit_k_max 9
_diffrn_reflns_limit_k_min -9
_diffrn_reflns_limit_l_max 15
_diffrn_reflns_limit_l_min -14
_diffrn_reflns_number 15847
_diffrn_reflns_theta_full 22.50
_diffrn_reflns_theta_max 22.50
_diffrn_reflns_theta_min 2.05
_diffrn_standards_decay_% 0
_diffrn_standards_number 0
_exptl_absorpt_coefficient_mu 0.603
_exptl_absorpt_correction_T_max 0.9851
_exptl_absorpt_correction_T_min 0.9311
_exptl_absorpt_correction_type multi-scan
_exptl_absorpt_process_details 'SADABS (Bruker AXS, 2004)'
_exptl_crystal_colour Red
_exptl_crystal_density_diffrn 1.235
_exptl_crystal_density_method 'not measured'
_exptl_crystal_description Prism
_exptl_crystal_F_000 512
_exptl_crystal_size_max 0.120
_exptl_crystal_size_mid 0.075
_exptl_crystal_size_min 0.025
_refine_diff_density_max 0.183
_refine_diff_density_min -0.292
_refine_diff_density_rms 0.043
_refine_ls_extinction_method none
_refine_ls_goodness_of_fit_ref 1.040
_refine_ls_hydrogen_treatment constr
_refine_ls_matrix_type full
_refine_ls_number_parameters 177
_refine_ls_number_reflns 1696
_refine_ls_number_restraints 48
_refine_ls_restrained_S_all 1.028
_refine_ls_R_factor_all 0.0529
_refine_ls_R_factor_gt 0.0320
_refine_ls_shift/su_max 0.001
_refine_ls_shift/su_mean 0.000
_refine_ls_structure_factor_coef Fsqd
_refine_ls_weighting_details 'w=1/[\s^2^(Fo^2^)+(0.0211P)^2^+0.5326P] where P=(Fo^2^+2Fc^2^)/3'
_refine_ls_weighting_scheme calc
_refine_ls_wR_factor_gt 0.0589
_refine_ls_wR_factor_ref 0.0656
_reflns_number_gt 1290
_reflns_number_total 1696
_reflns_threshold_expression I>2\s(I)
_cod_data_source_file ja106853y_si_001.cif
_cod_data_source_block CCDC746181
_cod_depositor_comments
;
 Updated bibliographic information.

 Antanas Vaitkus,
 2019-10-09
;
_cod_original_sg_symbol_H-M 'P 2/c'
_cod_database_code 4103137

loop_
_symmetry_equiv_pos_as_xyz
'x, y, z'
'-x, y, -z+1/2'
'-x, -y, -z'
'x, -y, z-1/2'

loop_
_atom_site_label
_atom_site_type_symbol
_atom_site_fract_x
_atom_site_fract_y
_atom_site_fract_z
_atom_site_U_iso_or_equiv
_atom_site_adp_type
_atom_site_occupancy
_atom_site_symmetry_multiplicity
_atom_site_calc_flag
_atom_site_refinement_flags
_atom_site_disorder_assembly
_atom_site_disorder_group
Fe1 Fe 0.5000 0.74189(6) 0.2500 0.02732(18) Uani 1 2 d S . .
N1 N 0.40762(19) 0.7390(2) 0.09360(13) 0.0331(5) Uani 1 1 d . . .
N2 N 0.5000 0.5053(3) 0.2500 0.0308(8) Uani 1 2 d S . .
C1 C 0.6648(3) 0.8086(3) 0.17114(18) 0.0296(7) Uani 1 1 d . . .
C2 C 0.7854(3) 0.8790(3) 0.19557(19) 0.0362(7) Uani 1 1 d . . .
H2 H 0.7985 0.9111 0.2588 0.043 Uiso 1 1 calc R . .
C3 C 0.8875(3) 0.9047(3) 0.1322(2) 0.0421(8) Uani 1 1 d . . .
H3 H 0.9671 0.9544 0.1523 0.051 Uiso 1 1 calc R . .
C4 C 0.8727(3) 0.8581(3) 0.0406(2) 0.0422(8) Uani 1 1 d . . .
H4 H 0.9430 0.8724 -0.0026 0.051 Uiso 1 1 calc R . .
C5 C 0.7548(3) 0.7902(3) 0.01194(18) 0.0369(7) Uani 1 1 d . . .
H5 H 0.7429 0.7594 -0.0517 0.044 Uiso 1 1 calc R . .
C6 C 0.6532(2) 0.7665(3) 0.07576(16) 0.0285(6) Uani 1 1 d . . .
C7 C 0.5265(3) 0.6886(3) 0.04300(17) 0.0347(7) Uani 1 1 d . . .
H7A H 0.5116 0.7053 -0.0254 0.042 Uiso 1 1 calc R . .
H7B H 0.5380 0.5827 0.0531 0.042 Uiso 1 1 calc R . .
C8 C 0.3725(3) 0.8874(3) 0.06370(18) 0.0426(8) Uani 1 1 d . . .
H8A H 0.3510 0.8880 -0.0041 0.064 Uiso 1 1 calc R . .
H8B H 0.4489 0.9523 0.0771 0.064 Uiso 1 1 calc R . .
H8C H 0.2941 0.9208 0.0981 0.064 Uiso 1 1 calc R . .
C9 C 0.2923(3) 0.6431(3) 0.07376(19) 0.0492(8) Uani 1 1 d . . .
H9A H 0.2695 0.6453 0.0061 0.074 Uiso 1 1 calc R . .
H9B H 0.2148 0.6764 0.1092 0.074 Uiso 1 1 calc R . .
H9C H 0.3154 0.5434 0.0926 0.074 Uiso 1 1 calc R . .
C10 C 0.3904(3) 0.4281(3) 0.27049(17) 0.0378(7) Uani 1 1 d . . .
H10 H 0.3108 0.4795 0.2855 0.045 Uiso 1 1 calc R . .
C11 C 0.3864(3) 0.2780(3) 0.27111(19) 0.0495(8) Uani 1 1 d . . .
H11 H 0.3057 0.2285 0.2860 0.059 Uiso 1 1 calc R . .
C12 C 0.5000 0.2010(4) 0.2500 0.0570(14) Uani 1 2 d S . .
H12 H 0.5000 0.0976 0.2500 0.068 Uiso 1 2 calc SR . .
C13 C -0.0015 0.5624(4) 0.2713 0.050(3) Uani 0.50 1 d PRU A -1
H13 H -0.0076 0.6629 0.2861 0.059 Uiso 0.50 1 calc PR B -1
C14 C 0.031(2) 0.4621(13) 0.3404(11) 0.054(3) Uani 0.50 1 d PU A -1
H14 H 0.0458 0.4941 0.4035 0.065 Uiso 0.50 1 calc PR A -1
C15 C 0.0411(17) 0.3171(13) 0.3198(10) 0.061(3) Uani 0.50 1 d PU A -1
H15 H 0.0629 0.2490 0.3682 0.073 Uiso 0.50 1 calc PR A -1
C16 C 0.0201(17) 0.2714(7) 0.2298(8) 0.067(3) Uani 0.50 1 d PU A -1
H16 H 0.0300 0.1711 0.2151 0.080 Uiso 0.50 1 calc PR A -1
C17 C -0.0157(16) 0.3696(12) 0.1585(10) 0.057(3) Uani 0.50 1 d PU A -1
H17 H -0.0336 0.3366 0.0960 0.068 Uiso 0.50 1 calc PR A -1
C18 C -0.0247(18) 0.5144(12) 0.1804(9) 0.044(3) Uani 0.50 1 d PU A -1
H18 H -0.0471 0.5826 0.1322 0.053 Uiso 0.50 1 calc PR A -1

loop_
_atom_site_aniso_label
_atom_site_aniso_U_11
_atom_site_aniso_U_22
_atom_site_aniso_U_33
_atom_site_aniso_U_23
_atom_site_aniso_U_13
_atom_site_aniso_U_12
Fe1 0.0291(3) 0.0262(3) 0.0268(3) 0.000 0.0036(2) 0.000
N1 0.0330(13) 0.0345(14) 0.0318(13) 0.0033(12) -0.0002(10) -0.0086(12)
N2 0.032(2) 0.0305(19) 0.0297(18) 0.000 0.0028(15) 0.000
C1 0.0330(17) 0.0248(14) 0.0309(17) -0.0013(12) 0.0006(13) -0.0014(13)
C2 0.0368(18) 0.0374(17) 0.0346(17) -0.0039(14) 0.0008(14) -0.0043(15)
C3 0.0298(18) 0.0418(19) 0.055(2) 0.0030(16) 0.0002(16) -0.0099(14)
C4 0.038(2) 0.0395(18) 0.049(2) 0.0076(16) 0.0144(16) -0.0027(16)
C5 0.0470(19) 0.0329(18) 0.0312(16) 0.0005(13) 0.0080(14) -0.0052(15)
C6 0.0330(16) 0.0219(15) 0.0307(16) 0.0028(13) 0.0034(12) -0.0045(13)
C7 0.0464(19) 0.0342(16) 0.0234(15) 0.0007(13) 0.0017(14) -0.0047(14)
C8 0.045(2) 0.049(2) 0.0336(17) 0.0143(15) -0.0023(14) 0.0023(16)
C9 0.046(2) 0.063(2) 0.0386(19) 0.0051(16) -0.0053(15) -0.0190(18)
C10 0.0367(18) 0.044(2) 0.0329(17) 0.0030(14) 0.0022(14) -0.0051(15)
C11 0.069(2) 0.036(2) 0.0431(19) 0.0070(15) -0.0074(16) -0.0249(17)
C12 0.101(4) 0.028(3) 0.042(3) 0.000 -0.016(3) 0.000
C13 0.056(4) 0.033(4) 0.060(9) -0.001(3) 0.019(7) -0.004(6)
C14 0.060(6) 0.043(8) 0.060(6) 0.001(6) 0.009(6) 0.003(9)
C15 0.066(8) 0.039(7) 0.078(7) 0.005(5) 0.005(5) 0.004(6)
C16 0.078(10) 0.033(4) 0.089(10) -0.008(4) -0.004(6) 0.011(5)
C17 0.067(8) 0.037(8) 0.065(6) -0.013(6) -0.002(5) 0.008(7)
C18 0.042(7) 0.022(6) 0.069(9) -0.001(5) 0.015(7) 0.007(7)

loop_
_atom_type_symbol
_atom_type_description
_atom_type_scat_dispersion_real
_atom_type_scat_dispersion_imag
_atom_type_scat_source
C C 0.0033 0.0016 'International Tables Vol C Tables 4.2.6.8 and 6.1.1.4'
H H 0.0000 0.0000 'International Tables Vol C Tables 4.2.6.8 and 6.1.1.4'
N N 0.0061 0.0033 'International Tables Vol C Tables 4.2.6.8 and 6.1.1.4'
Fe Fe 0.3463 0.8444 'International Tables Vol C Tables 4.2.6.8 and 6.1.1.4'

loop_
_geom_angle_atom_site_label_1
_geom_angle_atom_site_label_2
_geom_angle_atom_site_label_3
_geom_angle
_geom_angle_site_symmetry_1
_geom_angle_site_symmetry_3
C1 Fe1 C1 146.05(13) . 2_655
C1 Fe1 N2 106.98(7) . .
C1 Fe1 N2 106.97(7) 2_655 .
C1 Fe1 N1 102.39(9) . 2_655
C1 Fe1 N1 77.99(8) 2_655 2_655
N2 Fe1 N1 89.36(5) . 2_655
C1 Fe1 N1 77.99(8) . .
C1 Fe1 N1 102.39(9) 2_655 .
N2 Fe1 N1 89.36(5) . .
N1 Fe1 N1 178.72(11) 2_655 .
C9 N1 C8 109.0(2) . .
C9 N1 C7 110.4(2) . .
C8 N1 C7 109.79(19) . .
C9 N1 Fe1 117.71(15) . .
C8 N1 Fe1 110.00(15) . .
C7 N1 Fe1 99.50(14) . .
C10 N2 C10 116.0(3) 2_655 .
C10 N2 Fe1 122.02(16) 2_655 .
C10 N2 Fe1 122.02(16) . .
C2 C1 C6 114.4(2) . .
C2 C1 Fe1 132.7(2) . .
C6 C1 Fe1 112.79(18) . .
C3 C2 C1 123.5(3) . .
C3 C2 H2 118.2 . .
C1 C2 H2 118.2 . .
C4 C3 C2 119.8(3) . .
C4 C3 H3 120.1 . .
C2 C3 H3 120.1 . .
C3 C4 C5 119.3(3) . .
C3 C4 H4 120.4 . .
C5 C4 H4 120.4 . .
C4 C5 C6 120.3(3) . .
C4 C5 H5 119.9 . .
C6 C5 H5 119.9 . .
C5 C6 C1 122.7(2) . .
C5 C6 C7 119.1(2) . .
C1 C6 C7 118.1(2) . .
N1 C7 C6 111.9(2) . .
N1 C7 H7A 109.2 . .
C6 C7 H7A 109.2 . .
N1 C7 H7B 109.2 . .
C6 C7 H7B 109.2 . .
H7A C7 H7B 107.9 . .
N1 C8 H8A 109.5 . .
N1 C8 H8B 109.5 . .
H8A C8 H8B 109.5 . .
N1 C8 H8C 109.5 . .
H8A C8 H8C 109.5 . .
H8B C8 H8C 109.5 . .
N1 C9 H9A 109.5 . .
N1 C9 H9B 109.5 . .
H9A C9 H9B 109.5 . .
N1 C9 H9C 109.5 . .
H9A C9 H9C 109.5 . .
H9B C9 H9C 109.5 . .
N2 C10 C11 123.7(3) . .
N2 C10 H10 118.1 . .
C11 C10 H10 118.1 . .
C12 C11 C10 119.3(3) . .
C12 C11 H11 120.3 . .
C10 C11 H11 120.3 . .
C11 C12 C11 117.9(4) 2_655 .
C11 C12 H12 121.1 2_655 .
C11 C12 H12 121.1 . .
C14 C13 C18 118.9(6) . .
C14 C13 H13 120.6 . .
C18 C13 H13 120.6 . .
C15 C14 C13 121.1(13) . .
C15 C14 H14 119.5 . .
C13 C14 H14 119.5 . .
C16 C15 C14 119.6(13) . .
C16 C15 H15 120.2 . .
C14 C15 H15 120.2 . .
C15 C16 C17 120.8(7) . .
C15 C16 H16 119.6 . .
C17 C16 H16 119.6 . .
C18 C17 C16 118.7(12) . .
C18 C17 H17 120.6 . .
C16 C17 H17 120.6 . .
C17 C18 C13 120.9(11) . .
C17 C18 H18 119.6 . .
C13 C18 H18 119.6 . .

loop_
_geom_bond_atom_site_label_1
_geom_bond_atom_site_label_2
_geom_bond_distance
_geom_bond_site_symmetry_2
Fe1 C1 2.099(3) .
Fe1 C1 2.099(2) 2_655
Fe1 N2 2.175(3) .
Fe1 N1 2.3784(19) 2_655
Fe1 N1 2.3784(19) .
N1 C9 1.466(3) .
N1 C8 1.467(3) .
N1 C7 1.473(3) .
N2 C10 1.337(3) 2_655
N2 C10 1.337(3) .
C1 C2 1.396(3) .
C1 C6 1.410(3) .
C2 C3 1.394(3) .
C2 H2 0.9500 .
C3 C4 1.373(4) .
C3 H3 0.9500 .
C4 C5 1.378(3) .
C4 H4 0.9500 .
C5 C6 1.392(3) .
C5 H5 0.9500 .
C6 C7 1.510(3) .
C7 H7A 0.9900 .
C7 H7B 0.9900 .
C8 H8A 0.9800 .
C8 H8B 0.9800 .
C8 H8C 0.9800 .
C9 H9A 0.9800 .
C9 H9B 0.9800 .
C9 H9C 0.9800 .
C10 C11 1.380(4) .
C10 H10 0.9500 .
C11 C12 1.372(3) .
C11 H11 0.9500 .
C12 C11 1.372(3) 2_655
C12 H12 0.9500 .
C13 C14 1.376(12) .
C13 C18 1.377(12) .
C13 H13 0.9500 .
C14 C15 1.369(15) .
C14 H14 0.9500 .
C15 C16 1.355(17) .
C15 H15 0.9500 .
C16 C17 1.394(15) .
C16 H16 0.9500 .
C17 C18 1.370(14) .
C17 H17 0.9500 .
C18 H18 0.9500 .

loop_
_geom_torsion_atom_site_label_1
_geom_torsion_atom_site_label_2
_geom_torsion_atom_site_label_3
_geom_torsion_atom_site_label_4
_geom_torsion
_geom_torsion_site_symmetry_1
_geom_torsion_site_symmetry_4
C1 Fe1 N1 C9 155.2(2) . .
C1 Fe1 N1 C9 -59.6(2) 2_655 .
N2 Fe1 N1 C9 47.68(18) . .
C1 Fe1 N1 C8 -79.23(16) . .
C1 Fe1 N1 C8 66.01(16) 2_655 .
N2 Fe1 N1 C8 173.26(15) . .
C1 Fe1 N1 C7 35.99(15) . .
C1 Fe1 N1 C7 -178.77(15) 2_655 .
N2 Fe1 N1 C7 -71.52(14) . .
C1 Fe1 N2 C10 19.01(15) . 2_655
C1 Fe1 N2 C10 -160.99(15) 2_655 2_655
N1 Fe1 N2 C10 -83.76(13) 2_655 2_655
N1 Fe1 N2 C10 96.24(13) . 2_655
C1 Fe1 N2 C10 -160.99(15) . .
C1 Fe1 N2 C10 19.01(15) 2_655 .
N1 Fe1 N2 C10 96.24(13) 2_655 .
N1 Fe1 N2 C10 -83.76(13) . .
C1 Fe1 C1 C2 67.8(2) 2_655 .
N2 Fe1 C1 C2 -112.2(2) . .
N1 Fe1 C1 C2 -19.0(3) 2_655 .
N1 Fe1 C1 C2 162.2(3) . .
C1 Fe1 C1 C6 -116.08(18) 2_655 .
N2 Fe1 C1 C6 63.92(18) . .
N1 Fe1 C1 C6 157.07(17) 2_655 .
N1 Fe1 C1 C6 -21.67(17) . .
C6 C1 C2 C3 -0.8(4) . .
Fe1 C1 C2 C3 175.3(2) . .
C1 C2 C3 C4 -0.9(4) . .
C2 C3 C4 C5 2.0(4) . .
C3 C4 C5 C6 -1.4(4) . .
C4 C5 C6 C1 -0.4(4) . .
C4 C5 C6 C7 -178.5(2) . .
C2 C1 C6 C5 1.4(4) . .
Fe1 C1 C6 C5 -175.44(19) . .
C2 C1 C6 C7 179.6(2) . .
Fe1 C1 C6 C7 2.7(3) . .
C9 N1 C7 C6 -169.1(2) . .
C8 N1 C7 C6 70.7(3) . .
Fe1 N1 C7 C6 -44.7(2) . .
C5 C6 C7 N1 -148.6(2) . .
C1 C6 C7 N1 33.2(3) . .
C10 N2 C10 C11 -0.09(19) 2_655 .
Fe1 N2 C10 C11 179.91(19) . .
N2 C10 C11 C12 0.2(4) . .
C10 C11 C12 C11 -0.08(18) . 2_655
C18 C13 C14 C15 1(3) . .
C13 C14 C15 C16 0(2) . .
C14 C15 C16 C17 -2(2) . .
C15 C16 C17 C18 2(2) . .
C16 C17 C18 C13 -1(2) . .
C14 C13 C18 C17 0(3) . .

loop_
_cod_changelog_entry_id
_cod_changelog_entry_author
_cod_changelog_entry_date
_cod_changelog_entry_text
1 'Vaitkus, Antanas' 2022-06-29T12:13:00+03:00
;
 Removed the '_chemical_name_common' data item that had an incorrect value.
;
